data_4341580
loop_
_publ_author_name
'Ren, Yi-Xia'
'Zheng, Xiang-Jun'
'Li, Li-Cun'
'Yuan, Da-Qiang'
'An, Miao'
'Jin, Lin-Pei'

_publ_section_title
;
 Three-Dimensional Frameworks Based on Dodecanuclear Dy-hydroxo Wheel
 Cluster with Slow Relaxation of Magnetization.
;
_journal_name_full 'Inorganic chemistry'
_journal_page_first 141113084659009
_journal_paper_doi 10.1021/ic502042h
_journal_year 2014
_chemical_formula_sum 'C32 H42 Dy6 Na2 O47 S4'
_chemical_formula_weight 2327.87
_chemical_name_systematic
;
 ?
;
_space_group_crystal_system monoclinic
_space_group_IT_number 12
_space_group_name_Hall '-C 2y'
_space_group_name_H-M_alt 'C 1 2/m 1'
_symmetry_space_group_name_Hall '-C 2y'
_symmetry_space_group_name_H-M 'C 1 2/m 1'
_atom_sites_solution_hydrogens mixed
_audit_creation_method SHELXL-2014
_cell_angle_alpha 90
_cell_angle_beta 119.110(2)
_cell_angle_gamma 90
_cell_formula_units_Z 4
_cell_length_a 26.953(3)
_cell_length_b 17.962(2)
_cell_length_c 13.8757(17)
_cell_measurement_reflns_used 1517
_cell_measurement_temperature 150(2)
_cell_measurement_theta_max 22.7765
_cell_measurement_theta_min 2.2675
_cell_volume 5869.1(12)
_computing_structure_refinement 'SHELXL-2014 (Sheldrick, 2014)'
_computing_structure_solution 'SHELXS-97 (Sheldrick, 1990)'
_diffrn_ambient_temperature 150(2)
_diffrn_measured_fraction_theta_full 0.996
_diffrn_measured_fraction_theta_max 0.969
_diffrn_radiation_type MoK\a
_diffrn_radiation_wavelength 0.71073
_diffrn_reflns_av_R_equivalents 0.0726
_diffrn_reflns_av_unetI/netI 0.0950
_diffrn_reflns_Laue_measured_fraction_full 0.996
_diffrn_reflns_Laue_measured_fraction_max 0.969
_diffrn_reflns_limit_h_max 34
_diffrn_reflns_limit_h_min -35
_diffrn_reflns_limit_k_max 20
_diffrn_reflns_limit_k_min -22
_diffrn_reflns_limit_l_max 11
_diffrn_reflns_limit_l_min -18
_diffrn_reflns_number 17953
_diffrn_reflns_point_group_measured_fraction_full 0.996
_diffrn_reflns_point_group_measured_fraction_max 0.969
_diffrn_reflns_theta_full 25.242
_diffrn_reflns_theta_max 27.664
_diffrn_reflns_theta_min 1.728
_diffrn_source 'fine-focus sealed tube'
_exptl_absorpt_coefficient_mu 7.816
_exptl_absorpt_correction_T_max 0.5737
_exptl_absorpt_correction_T_min 0.5398
_exptl_absorpt_correction_type multi-scan
_exptl_absorpt_process_details sadabs
_exptl_crystal_colour colorless
_exptl_crystal_density_diffrn 2.635
_exptl_crystal_description block
_exptl_crystal_F_000 4368
_exptl_crystal_size_max 0.090
_exptl_crystal_size_mid 0.080
_exptl_crystal_size_min 0.080
_refine_diff_density_max 3.448
_refine_diff_density_min -2.557
_refine_diff_density_rms 0.335
_refine_ls_extinction_method none
_refine_ls_goodness_of_fit_ref 1.057
_refine_ls_hydrogen_treatment constr
_refine_ls_matrix_type full
_refine_ls_number_parameters 411
_refine_ls_number_reflns 6863
_refine_ls_number_restraints 36
_refine_ls_restrained_S_all 1.058
_refine_ls_R_factor_all 0.0836
_refine_ls_R_factor_gt 0.0564
_refine_ls_shift/su_max 0.002
_refine_ls_shift/su_mean 0.000
_refine_ls_structure_factor_coef Fsqd
_refine_ls_weighting_details 'w=1/[\s^2^(Fo^2^)+(0.0668P)^2^] where P=(Fo^2^+2Fc^2^)/3'
_refine_ls_weighting_scheme calc
_refine_ls_wR_factor_gt 0.1359
_refine_ls_wR_factor_ref 0.1510
_reflns_Friedel_coverage 0.000
_reflns_number_gt 4849
_reflns_number_total 6863
_reflns_threshold_expression 'I > 2\s(I)'
_cod_data_source_file ic502042h_si_002.cif
_cod_data_source_block Dy
_cod_original_cell_volume 5869.1(13)
_cod_database_code 4341580
_shelx_space_group_comment
;
The symmetry employed for this shelxl refinement is uniquely defined
by the following loop, which should always be used as a source of
symmetry information in preference to the above space-group names.
They are only intended as comments.
;
_shelx_estimated_absorpt_t_min 0.540
_shelx_estimated_absorpt_t_max 0.574
_shelxl_version_number 2014-3

loop_
_space_group_symop_operation_xyz
'x, y, z'
'-x, y, -z'
'x+1/2, y+1/2, z'
'-x+1/2, y+1/2, -z'
'-x, -y, -z'
'x, -y, z'
'-x+1/2, -y+1/2, -z'
'x+1/2, -y+1/2, z'

loop_
_atom_site_label
_atom_site_type_symbol
_atom_site_fract_x
_atom_site_fract_y
_atom_site_fract_z
_atom_site_U_iso_or_equiv
_atom_site_adp_type
_atom_site_occupancy
_atom_site_site_symmetry_order
_atom_site_calc_flag
_atom_site_refinement_flags_posn
_atom_site_refinement_flags_adp
_atom_site_refinement_flags_occupancy
Dy1 Dy 0.47743(3) 1.0000 0.33995(6) 0.01302(17) Uani 1 2 d S T P
Dy2 Dy 0.63278(3) 1.0000 0.41307(6) 0.01178(17) Uani 1 2 d S T P
Dy3 Dy 0.52282(2) 0.89572(3) 0.15881(4) 0.01280(14) Uani 1 1 d . . .
Dy4 Dy 0.57811(2) 0.76525(4) 0.03659(5) 0.02301(17) Uani 1 1 d . . .
S1 S 0.57987(14) 0.6647(2) -0.1808(3) 0.0327(8) Uani 1 1 d . . .
S2 S 0.64156(13) 0.6634(2) 0.2865(3) 0.0302(8) Uani 1 1 d . . .
Na1 Na 0.6284(4) 0.5000 0.1707(7) 0.065(3) Uani 1 2 d S T P
Na2 Na 0.8636(5) 0.5000 -0.0584(11) 0.087(4) Uani 1 2 d S T P
O1 O 0.8510(3) 0.5825(4) 0.4420(6) 0.0190(17) Uani 1 1 d . . .
O2 O 0.9069(3) 0.6810(5) 0.4802(8) 0.035(2) Uani 1 1 d . . .
O3 O 0.6711(3) 0.8965(5) 0.3752(6) 0.0241(19) Uani 1 1 d . . .
O4 O 0.6162(3) 0.8302(4) 0.2238(6) 0.0157(17) Uani 1 1 d . . .
O5 O 0.6147(3) 0.6668(5) 0.1633(7) 0.026(2) Uani 1 1 d . . .
O6 O 0.6075(3) 0.6989(6) 0.3280(7) 0.039(3) Uani 1 1 d . . .
O7 O 0.6566(4) 0.5887(6) 0.3224(9) 0.052(3) Uani 1 1 d . . .
O8 O 0.5721(3) 0.8882(5) -0.2728(7) 0.0236(19) Uani 1 1 d . . .
O9 O 0.5646(3) 0.8333(5) -0.1365(6) 0.0184(17) Uani 1 1 d . . .
O10 O 0.8319(3) 0.7073(5) -0.0824(7) 0.030(2) Uani 1 1 d . . .
O11 O 0.7851(4) 0.6021(6) -0.1056(9) 0.045(3) Uani 1 1 d . U .
O12 O 0.5288(4) 0.6995(6) -0.2666(7) 0.037(2) Uani 1 1 d . . .
O13 O 0.5890(4) 0.5892(6) -0.2034(9) 0.050(3) Uani 1 1 d . U .
O14 O 0.5836(3) 0.6706(5) -0.0705(7) 0.029(2) Uani 1 1 d . . .
O15 O 0.5519(3) 0.8906(4) 0.0241(5) 0.0136(16) Uani 1 1 d . . .
H15 H 0.5770 0.9229 0.0346 0.016 Uiso 1 1 d R U .
O16 O 0.5145(3) 0.7704(4) 0.1058(6) 0.0192(18) Uani 1 1 d . . .
H16 H 0.5208 0.7363 0.1528 0.023 Uiso 1 1 d R U .
O17 O 0.5825(4) 1.0000 0.2113(9) 0.023(3) Uani 1 2 d S T P
H17 H 0.6038 1.0000 0.1820 0.027 Uiso 1 2 d R U P
O18 O 0.5504(3) 0.9241(4) 0.3434(6) 0.0126(15) Uani 1 1 d . U .
H18 H 0.5563 0.8847 0.3814 0.015 Uiso 1 1 d R U .
O19 O 0.4700(4) 1.0000 0.1585(8) 0.014(2) Uani 1 2 d S T P
H19 H 0.4363 1.0000 0.1046 0.016 Uiso 1 2 d R U P
O20 O 0.7391(5) 1.0000 0.5190(9) 0.023(3) Uani 1 2 d S T P
H20 H 0.7600 0.9634 0.5230 0.028 Uiso 1 1 d R U .
O21 O 0.5000 0.9204(12) 0.5000 0.075(4) Uani 1 2 d S T P
H21 H 0.5282 0.8926 0.5134 0.090 Uiso 1 1 d R U .
O22 O 0.3822(6) 1.0000 0.3171(13) 0.075(4) Uani 1 2 d S T P
H22 H 0.3747 0.9637 0.3472 0.090 Uiso 1 1 d R U .
O23 O 0.5350(6) 0.5000 0.1501(13) 0.075(4) Uani 1 2 d S T P
H23 H 0.5352 0.5391 0.1848 0.090 Uiso 1 1 d R U .
O24 O 0.7214(7) 0.5000 0.1945(14) 0.084(6) Uani 1 2 d S T P
H24A H 0.7345 0.5000 0.1499 0.100 Uiso 1 2 d R U P
H24B H 0.7517 0.5000 0.2564 0.100 Uiso 1 2 d R U P
O25 O 0.5896(7) 0.5000 -0.0163(12) 0.064(5) Uani 1 2 d S T P
H25 H 0.5895 0.5365 -0.0554 0.076 Uiso 1 1 d R U .
O26 O 0.7550(9) 1.0000 -0.0188(15) 0.090(3) Uani 1 2 d S T P
H26 H 0.7440 1.0369 0.0042 0.108 Uiso 1 1 d R U .
O27 O 0.5399(9) 0.5000 -0.3411(15) 0.090(3) Uani 1 2 d S T P
H27 H 0.5547 0.5371 -0.2986 0.108 Uiso 1 1 d R U .
O28 O 0.7118(9) 0.5000 -0.2776(15) 0.090(3) Uani 1 2 d S T P
H28 H 0.7276 0.5382 -0.2383 0.108 Uiso 1 1 d R U .
O29 O 0.4529(13) 0.7067(16) -0.432(2) 0.090(3) Uani 0.5 1 d . . P
H29A H 0.4823 0.7118 -0.3689 0.108 Uiso 0.5 1 d R U P
H29B H 0.4403 0.7498 -0.4563 0.108 Uiso 0.5 1 d R U P
O30 O 0.5000 0.6399(11) 0.0000 0.090(3) Uani 1 2 d S T P
H30 H 0.5288 0.6145 0.0436 0.108 Uiso 1 1 d R U .
C1 C 0.8120(5) 0.7790(7) 0.4132(9) 0.019(3) Uani 1 1 d . . .
H1 H 0.8478 0.8024 0.4386 0.023 Uiso 1 1 calc R U .
C2 C 0.7639(5) 0.8212(7) 0.3817(9) 0.021(3) Uani 1 1 d . . .
H2 H 0.7676 0.8739 0.3870 0.025 Uiso 1 1 calc R U .
C3 C 0.7107(4) 0.7910(6) 0.3432(8) 0.011(2) Uani 1 1 d . U .
C4 C 0.7061(5) 0.7131(7) 0.3349(10) 0.018(2) Uani 1 1 d . . .
C5 C 0.7549(5) 0.6690(7) 0.3658(10) 0.026(3) Uani 1 1 d . . .
H5 H 0.7515 0.6164 0.3582 0.031 Uiso 1 1 calc R U .
C6 C 0.8078(5) 0.7023(6) 0.4074(9) 0.016(2) Uani 1 1 d . . .
C7 C 0.8597(5) 0.6529(7) 0.4463(9) 0.018(3) Uani 1 1 d . . .
C8 C 0.6619(5) 0.8418(7) 0.3115(9) 0.018(3) Uani 1 1 d . . .
C9 C 0.7359(4) 0.7160(7) -0.1319(9) 0.017(2) Uani 1 1 d . . .
C10 C 0.6875(5) 0.6778(7) -0.1480(9) 0.022(3) Uani 1 1 d . . .
H10 H 0.6876 0.6249 -0.1452 0.026 Uiso 1 1 calc R U .
C11 C 0.6387(5) 0.7174(7) -0.1684(10) 0.021(3) Uani 1 1 d . . .
C12 C 0.6388(4) 0.7936(6) -0.1740(9) 0.013(2) Uani 1 1 d . U .
C13 C 0.6866(4) 0.8327(6) -0.1609(9) 0.016(2) Uani 1 1 d . . .
H13 H 0.6858 0.8853 -0.1676 0.019 Uiso 1 1 calc R U .
C14 C 0.7351(5) 0.7926(7) -0.1379(9) 0.019(3) Uani 1 1 d . . .
H14 H 0.7684 0.8184 -0.1261 0.023 Uiso 1 1 calc R U .
C15 C 0.7880(5) 0.6713(7) -0.1041(9) 0.019(3) Uani 1 1 d . . .
C16 C 0.5875(4) 0.8415(6) -0.1975(9) 0.015(2) Uani 1 1 d . U .

loop_
_atom_site_aniso_label
_atom_site_aniso_U_11
_atom_site_aniso_U_22
_atom_site_aniso_U_33
_atom_site_aniso_U_23
_atom_site_aniso_U_13
_atom_site_aniso_U_12
Dy1 0.0127(3) 0.0167(4) 0.0130(4) 0.000 0.0088(3) 0.000
Dy2 0.0068(3) 0.0162(4) 0.0108(4) 0.000 0.0030(3) 0.000
Dy3 0.0062(2) 0.0208(3) 0.0110(3) -0.0021(2) 0.00388(19) -0.0008(2)
Dy4 0.0118(3) 0.0341(4) 0.0247(3) 0.0071(3) 0.0101(2) 0.0111(2)
S1 0.0237(16) 0.029(2) 0.055(2) -0.0130(16) 0.0265(17) -0.0095(14)
S2 0.0184(15) 0.0271(19) 0.0366(19) 0.0136(15) 0.0067(14) -0.0057(14)
Na1 0.036(5) 0.108(9) 0.041(5) 0.000 0.013(4) 0.000
Na2 0.077(8) 0.048(7) 0.141(12) 0.000 0.058(8) 0.000
O1 0.026(4) 0.015(4) 0.016(4) 0.000(3) 0.010(4) 0.005(4)
O2 0.011(4) 0.021(5) 0.055(6) 0.007(4) 0.002(4) 0.003(4)
O3 0.016(4) 0.032(5) 0.021(4) -0.005(4) 0.006(3) 0.010(4)
O4 0.013(4) 0.018(4) 0.019(4) -0.003(3) 0.011(3) -0.003(3)
O5 0.019(4) 0.023(5) 0.031(5) 0.004(4) 0.008(4) -0.004(4)
O6 0.018(4) 0.073(8) 0.029(5) 0.011(5) 0.014(4) -0.010(5)
O7 0.039(6) 0.028(6) 0.061(7) 0.019(5) 0.002(5) -0.010(5)
O8 0.020(4) 0.030(5) 0.027(5) 0.013(4) 0.016(4) 0.016(4)
O9 0.014(4) 0.024(5) 0.021(4) -0.003(3) 0.011(3) 0.000(3)
O10 0.012(4) 0.040(6) 0.037(6) 0.006(4) 0.011(4) 0.011(4)
O11 0.038(4) 0.035(4) 0.057(5) 0.003(4) 0.019(3) 0.010(3)
O12 0.025(5) 0.054(7) 0.031(5) -0.012(5) 0.013(4) -0.008(5)
O13 0.044(5) 0.038(6) 0.082(7) -0.029(5) 0.042(5) -0.015(4)
O14 0.028(5) 0.034(6) 0.033(5) 0.006(4) 0.021(4) 0.000(4)
O15 0.004(3) 0.025(5) 0.010(4) 0.002(3) 0.002(3) 0.000(3)
O16 0.017(4) 0.019(5) 0.022(4) 0.003(3) 0.010(3) -0.002(3)
O17 0.010(5) 0.041(8) 0.016(6) 0.000 0.006(5) 0.000
O18 0.009(3) 0.012(3) 0.016(3) 0.003(3) 0.006(3) 0.005(3)
O19 0.017(5) 0.016(6) 0.008(5) 0.000 0.005(4) 0.000
O20 0.022(6) 0.017(7) 0.025(7) 0.000 0.008(5) 0.000
O21 0.033(5) 0.142(11) 0.052(6) 0.000 0.022(5) 0.000
O22 0.033(5) 0.142(11) 0.052(6) 0.000 0.022(5) 0.000
O23 0.033(5) 0.142(11) 0.052(6) 0.000 0.022(5) 0.000
O24 0.050(11) 0.14(2) 0.054(12) 0.000 0.016(9) 0.000
O25 0.063(11) 0.085(14) 0.041(10) 0.000 0.024(9) 0.000
O26 0.132(9) 0.063(7) 0.066(7) 0.000 0.042(6) 0.000
O27 0.132(9) 0.063(7) 0.066(7) 0.000 0.042(6) 0.000
O28 0.132(9) 0.063(7) 0.066(7) 0.000 0.042(6) 0.000
O29 0.132(9) 0.063(7) 0.066(7) 0.000 0.042(6) 0.000
O30 0.132(9) 0.063(7) 0.066(7) 0.000 0.042(6) 0.000
C1 0.010(5) 0.025(7) 0.021(6) 0.005(5) 0.006(5) 0.006(5)
C2 0.025(6) 0.015(6) 0.022(6) -0.002(5) 0.011(5) 0.012(5)
C3 0.012(4) 0.014(4) 0.004(4) 0.002(3) 0.002(3) 0.001(3)
C4 0.018(6) 0.016(6) 0.026(6) 0.006(5) 0.015(5) 0.003(5)
C5 0.028(7) 0.015(7) 0.026(7) 0.006(5) 0.006(6) 0.001(5)
C6 0.025(6) 0.011(6) 0.011(5) 0.003(4) 0.008(5) -0.002(5)
C7 0.023(6) 0.017(7) 0.015(6) 0.011(5) 0.010(5) 0.013(5)
C8 0.018(6) 0.029(7) 0.012(6) 0.011(5) 0.010(5) 0.012(5)
C9 0.012(5) 0.018(6) 0.026(6) 0.000(5) 0.014(5) 0.002(5)
C10 0.025(6) 0.023(7) 0.020(6) -0.005(5) 0.013(5) 0.007(5)
C11 0.016(6) 0.031(7) 0.026(7) -0.005(5) 0.017(5) -0.003(5)
C12 0.008(4) 0.018(4) 0.014(4) -0.002(3) 0.005(3) 0.002(3)
C13 0.018(5) 0.013(6) 0.021(6) 0.005(5) 0.014(5) 0.002(5)
C14 0.014(5) 0.030(7) 0.013(6) 0.003(5) 0.006(5) 0.004(5)
C15 0.012(5) 0.024(7) 0.022(6) 0.002(5) 0.010(5) 0.009(5)
C16 0.014(4) 0.016(4) 0.013(4) -0.005(3) 0.003(3) 0.000(3)

loop_
_atom_type_symbol
_atom_type_description
_atom_type_scat_dispersion_real
_atom_type_scat_dispersion_imag
_atom_type_scat_source
C C 0.0033 0.0016 'International Tables Vol C Tables 4.2.6.8 and 6.1.1.4'
H H 0.0000 0.0000 'International Tables Vol C Tables 4.2.6.8 and 6.1.1.4'
O O 0.0106 0.0060 'International Tables Vol C Tables 4.2.6.8 and 6.1.1.4'
S S 0.1246 0.1234 'International Tables Vol C Tables 4.2.6.8 and 6.1.1.4'
Dy Dy -0.1892 4.4098 'International Tables Vol C Tables 4.2.6.8 and 6.1.1.4'
Na Na 0.0362 0.0249 'International Tables Vol C Tables 4.2.6.8 and 6.1.1.4'

loop_
_geom_angle_atom_site_label_1
_geom_angle_atom_site_label_2
_geom_angle_atom_site_label_3
_geom_angle
_geom_angle_site_symmetry_1
_geom_angle_site_symmetry_3
O8 Dy1 O8 118.3(4) 2_655 5_675
O8 Dy1 O18 79.7(3) 2_655 .
O8 Dy1 O18 143.9(3) 5_675 .
O8 Dy1 O18 143.9(3) 2_655 6_575
O8 Dy1 O18 79.7(3) 5_675 6_575
O18 Dy1 O18 70.1(4) . 6_575
O8 Dy1 O19 81.0(2) 2_655 .
O8 Dy1 O19 81.0(2) 5_675 .
O18 Dy1 O19 70.8(3) . .
O18 Dy1 O19 70.8(3) 6_575 .
O8 Dy1 O22 65.6(2) 2_655 .
O8 Dy1 O22 65.6(2) 5_675 .
O18 Dy1 O22 144.60(18) . .
O18 Dy1 O22 144.60(18) 6_575 .
O19 Dy1 O22 108.4(4) . .
O8 Dy1 O21 72.7(4) 2_655 .
O8 Dy1 O21 134.6(4) 5_675 .
O18 Dy1 O21 79.0(3) . .
O18 Dy1 O21 118.5(2) 6_575 .
O19 Dy1 O21 142.9(4) . .
O22 Dy1 O21 84.2(3) . .
O8 Dy1 O21 134.6(4) 2_655 5_676
O8 Dy1 O21 72.7(4) 5_675 5_676
O18 Dy1 O21 118.5(2) . 5_676
O18 Dy1 O21 79.0(3) 6_575 5_676
O19 Dy1 O21 142.9(4) . 5_676
O22 Dy1 O21 84.2(3) . 5_676
O21 Dy1 O21 71.2(8) . 5_676
O8 Dy1 Dy3 117.82(19) 2_655 6_575
O8 Dy1 Dy3 67.45(19) 5_675 6_575
O18 Dy1 Dy3 76.43(18) . 6_575
O18 Dy1 Dy3 36.57(17) 6_575 6_575
O19 Dy1 Dy3 36.95(14) . 6_575
O22 Dy1 Dy3 125.2(3) . 6_575
O21 Dy1 Dy3 150.58(3) . 6_575
O21 Dy1 Dy3 107.1(4) 5_676 6_575
O8 Dy1 Dy3 67.45(19) 2_655 .
O8 Dy1 Dy3 117.82(19) 5_675 .
O18 Dy1 Dy3 36.57(17) . .
O18 Dy1 Dy3 76.43(18) 6_575 .
O19 Dy1 Dy3 36.95(14) . .
O22 Dy1 Dy3 125.2(3) . .
O21 Dy1 Dy3 107.1(4) . .
O21 Dy1 Dy3 150.58(3) 5_676 .
Dy3 Dy1 Dy3 59.35(2) 6_575 .
O8 Dy1 Dy2 116.6(2) 2_655 .
O8 Dy1 Dy2 116.6(2) 5_675 .
O18 Dy1 Dy2 36.87(17) . .
O18 Dy1 Dy2 36.86(17) 6_575 .
O19 Dy1 Dy2 78.5(2) . .
O22 Dy1 Dy2 173.1(4) . .
O21 Dy1 Dy2 90.15(2) . .
O21 Dy1 Dy2 90.15(2) 5_676 .
Dy3 Dy1 Dy2 60.444(16) 6_575 .
Dy3 Dy1 Dy2 60.444(16) . .
O8 Dy1 Dy1 104.4(2) 2_655 5_676
O8 Dy1 Dy1 104.4(2) 5_675 5_676
O18 Dy1 Dy1 100.15(17) . 5_676
O18 Dy1 Dy1 100.15(17) 6_575 5_676
O19 Dy1 Dy1 168.7(2) . 5_676
O22 Dy1 Dy1 82.9(4) . 5_676
O21 Dy1 Dy1 35.6(4) . 5_676
O21 Dy1 Dy1 35.6(4) 5_676 5_676
Dy3 Dy1 Dy1 135.79(2) 6_575 5_676
Dy3 Dy1 Dy1 135.79(2) . 5_676
Dy2 Dy1 Dy1 90.18(3) . 5_676
O3 Dy2 O3 107.3(4) . 6_575
O3 Dy2 O1 141.4(3) . 4_656
O3 Dy2 O1 76.8(3) 6_575 4_656
O3 Dy2 O1 76.8(3) . 7_666
O3 Dy2 O1 141.4(3) 6_575 7_666
O1 Dy2 O1 77.7(4) 4_656 7_666
O3 Dy2 O18 143.5(3) . 6_575
O3 Dy2 O18 83.0(3) 6_575 6_575
O1 Dy2 O18 74.6(3) 4_656 6_575
O1 Dy2 O18 117.1(3) 7_666 6_575
O3 Dy2 O18 83.0(3) . .
O3 Dy2 O18 143.5(3) 6_575 .
O1 Dy2 O18 117.1(3) 4_656 .
O1 Dy2 O18 74.6(3) 7_666 .
O18 Dy2 O18 70.1(3) 6_575 .
O3 Dy2 O17 78.5(2) . .
O3 Dy2 O17 78.5(2) 6_575 .
O1 Dy2 O17 138.1(2) 4_656 .
O1 Dy2 O17 138.1(2) 7_666 .
O18 Dy2 O17 69.3(3) 6_575 .
O18 Dy2 O17 69.3(3) . .
O3 Dy2 O20 67.8(2) . .
O3 Dy2 O20 67.8(2) 6_575 .
O1 Dy2 O20 79.4(3) 4_656 .
O1 Dy2 O20 79.4(3) 7_666 .
O18 Dy2 O20 144.61(17) 6_575 .
O18 Dy2 O20 144.61(17) . .
O17 Dy2 O20 120.7(4) . .
O3 Dy2 Dy1 119.8(2) . .
O3 Dy2 Dy1 119.8(2) 6_575 .
O1 Dy2 Dy1 87.15(19) 4_656 .
O1 Dy2 Dy1 87.15(19) 7_666 .
O18 Dy2 Dy1 36.88(17) 6_575 .
O18 Dy2 Dy1 36.88(17) . .
O17 Dy2 Dy1 76.6(2) . .
O20 Dy2 Dy1 162.7(3) . .
O3 Dy2 Dy3 114.7(2) . 6_575
O3 Dy2 Dy3 68.09(19) 6_575 6_575
O1 Dy2 Dy3 102.59(19) 4_656 6_575
O1 Dy2 Dy3 146.48(19) 7_666 6_575
O18 Dy2 Dy3 35.89(17) 6_575 6_575
O18 Dy2 Dy3 75.75(17) . 6_575
O17 Dy2 Dy3 36.21(14) . 6_575
O20 Dy2 Dy3 134.00(19) . 6_575
Dy1 Dy2 Dy3 59.581(15) . 6_575
O3 Dy2 Dy3 68.09(19) . .
O3 Dy2 Dy3 114.7(2) 6_575 .
O1 Dy2 Dy3 146.48(19) 4_656 .
O1 Dy2 Dy3 102.59(19) 7_666 .
O18 Dy2 Dy3 75.75(17) 6_575 .
O18 Dy2 Dy3 35.89(17) . .
O17 Dy2 Dy3 36.21(14) . .
O20 Dy2 Dy3 134.00(19) . .
Dy1 Dy2 Dy3 59.582(15) . .
Dy3 Dy2 Dy3 58.78(2) 6_575 .
O17 Dy3 O16 144.3(3) . .
O17 Dy3 O18 71.5(3) . .
O16 Dy3 O18 118.8(3) . .
O17 Dy3 O19 71.8(3) . .
O16 Dy3 O19 143.0(3) . .
O18 Dy3 O19 72.5(3) . .
O17 Dy3 O15 117.7(3) . 2_655
O16 Dy3 O15 73.9(3) . 2_655
O18 Dy3 O15 146.7(2) . 2_655
O19 Dy3 O15 80.2(3) . 2_655
O17 Dy3 O15 80.5(3) . .
O16 Dy3 O15 74.4(3) . .
O18 Dy3 O15 145.4(2) . .
O19 Dy3 O15 117.7(3) . .
O15 Dy3 O15 65.3(3) 2_655 .
O17 Dy3 O9 149.8(3) . 2_655
O16 Dy3 O9 65.7(3) . 2_655
O18 Dy3 O9 90.7(2) . 2_655
O19 Dy3 O9 79.8(3) . 2_655
O15 Dy3 O9 65.6(2) 2_655 2_655
O15 Dy3 O9 122.9(2) . 2_655
O17 Dy3 O4 81.2(3) . .
O16 Dy3 O4 65.8(2) . .
O18 Dy3 O4 88.8(2) . .
O19 Dy3 O4 150.8(3) . .
O15 Dy3 O4 123.4(2) 2_655 .
O15 Dy3 O4 66.7(2) . .
O9 Dy3 O4 123.7(3) 2_655 .
O17 Dy3 Dy4 106.7(2) . .
O16 Dy3 Dy4 39.48(18) . .
O18 Dy3 Dy4 131.94(17) . .
O19 Dy3 Dy4 154.6(2) . .
O15 Dy3 Dy4 78.46(18) 2_655 .
O15 Dy3 Dy4 39.57(19) . .
O9 Dy3 Dy4 103.34(18) 2_655 .
O4 Dy3 Dy4 45.20(17) . .
O17 Dy3 Dy4 154.7(3) . 2_655
O16 Dy3 Dy4 38.74(18) . 2_655
O18 Dy3 Dy4 132.98(18) . 2_655
O19 Dy3 Dy4 106.3(2) . 2_655
O15 Dy3 Dy4 39.51(19) 2_655 2_655
O15 Dy3 Dy4 78.39(18) . 2_655
O9 Dy3 Dy4 45.00(18) 2_655 2_655
O4 Dy3 Dy4 102.86(17) . 2_655
Dy4 Dy3 Dy4 63.84(2) . 2_655
O17 Dy3 Dy3 36.9(2) . 6_575
O16 Dy3 Dy3 163.73(19) . 6_575
O18 Dy3 Dy3 77.48(18) . 6_575
O19 Dy3 Dy3 37.2(2) . 6_575
O15 Dy3 Dy3 92.24(19) 2_655 6_575
O15 Dy3 Dy3 92.24(19) . 6_575
O9 Dy3 Dy3 116.80(18) 2_655 6_575
O4 Dy3 Dy3 117.89(17) . 6_575
Dy4 Dy3 Dy3 130.451(14) . 6_575
Dy4 Dy3 Dy3 130.413(14) 2_655 6_575
O17 Dy3 Dy1 78.0(3) . .
O16 Dy3 Dy1 132.16(19) . .
O18 Dy3 Dy1 37.02(16) . .
O19 Dy3 Dy1 38.4(2) . .
O15 Dy3 Dy1 110.65(17) 2_655 .
O15 Dy3 Dy1 152.49(19) . .
O9 Dy3 Dy1 73.35(18) 2_655 .
O4 Dy3 Dy1 125.74(17) . .
Dy4 Dy3 Dy1 166.83(2) . .
Dy4 Dy3 Dy1 116.78(2) 2_655 .
Dy3 Dy3 Dy1 60.326(10) 6_575 .
O10 Dy4 O14 86.9(3) 7_665 .
O10 Dy4 O16 143.4(3) 7_665 2_655
O14 Dy4 O16 82.0(3) . 2_655
O10 Dy4 O16 141.5(3) 7_665 .
O14 Dy4 O16 125.6(3) . .
O16 Dy4 O16 69.3(3) 2_655 .
O10 Dy4 O15 93.2(3) 7_665 .
O14 Dy4 O15 140.5(3) . .
O16 Dy4 O15 74.7(3) 2_655 .
O16 Dy4 O15 74.8(3) . .
O10 Dy4 O5 87.2(3) 7_665 .
O14 Dy4 O5 78.0(3) . .
O16 Dy4 O5 123.8(3) 2_655 .
O16 Dy4 O5 81.2(3) . .
O15 Dy4 O5 141.5(3) . .
O10 Dy4 O9 78.6(3) 7_665 .
O14 Dy4 O9 76.8(3) . .
O16 Dy4 O9 65.0(3) 2_655 .
O16 Dy4 O9 124.6(3) . .
O15 Dy4 O9 64.6(2) . .
O5 Dy4 O9 151.6(3) . .
O10 Dy4 O4 76.6(3) 7_665 .
O14 Dy4 O4 150.2(3) . .
O16 Dy4 O4 125.6(3) 2_655 .
O16 Dy4 O4 65.1(2) . .
O15 Dy4 O4 66.1(2) . .
O5 Dy4 O4 76.6(3) . .
O9 Dy4 O4 122.6(3) . .
O10 Dy4 Dy3 111.1(2) 7_665 .
O14 Dy4 Dy3 161.8(2) . .
O16 Dy4 Dy3 81.65(19) 2_655 .
O16 Dy4 Dy3 39.61(19) . .
O15 Dy4 Dy3 39.82(17) . .
O5 Dy4 Dy3 104.9(2) . .
O9 Dy4 Dy3 103.18(17) . .
O4 Dy4 Dy3 44.13(16) . .
O10 Dy4 Dy3 112.7(2) 7_665 2_655
O14 Dy4 Dy3 104.8(2) . 2_655
O16 Dy4 Dy3 39.4(2) 2_655 2_655
O16 Dy4 Dy3 81.25(19) . 2_655
O15 Dy4 Dy3 39.73(16) . 2_655
O5 Dy4 Dy3 159.97(19) . 2_655
O9 Dy4 Dy3 43.48(16) . 2_655
O4 Dy4 Dy3 104.44(17) . 2_655
Dy3 Dy4 Dy3 66.41(2) . 2_655
O10 Dy4 Dy4 167.2(2) 7_665 2_655
O14 Dy4 Dy4 103.7(2) . 2_655
O16 Dy4 Dy4 34.99(19) 2_655 2_655
O16 Dy4 Dy4 34.51(18) . 2_655
O15 Dy4 Dy4 74.10(17) . 2_655
O5 Dy4 Dy4 101.93(19) . 2_655
O9 Dy4 Dy4 96.60(16) . 2_655
O4 Dy4 Dy4 96.66(16) . 2_655
Dy3 Dy4 Dy4 58.117(15) . 2_655
Dy3 Dy4 Dy4 58.047(15) 2_655 2_655
O13 S1 O12 114.9(6) . .
O13 S1 O14 111.0(6) . .
O12 S1 O14 112.0(5) . .
O13 S1 C11 106.4(6) . .
O12 S1 C11 107.2(6) . .
O14 S1 C11 104.6(5) . .
O7 S2 O6 113.9(7) . .
O7 S2 O5 109.6(6) . .
O6 S2 O5 112.9(5) . .
O7 S2 C4 106.4(6) . .
O6 S2 C4 108.8(6) . .
O5 S2 C4 104.6(5) . .
O6 S2 Na1 130.6(5) . .
O5 S2 Na1 66.5(4) . .
C4 S2 Na1 119.3(4) . .
O25 Na1 O24 91.6(7) . .
O25 Na1 O23 89.5(6) . .
O24 Na1 O23 179.0(7) . .
O25 Na1 O7 139.3(3) . 6_565
O24 Na1 O7 90.8(5) . 6_565
O23 Na1 O7 88.4(5) . 6_565
O25 Na1 O7 139.3(3) . .
O24 Na1 O7 90.8(5) . .
O23 Na1 O7 88.4(5) . .
O7 Na1 O7 81.3(5) 6_565 .
O25 Na1 O5 88.9(2) . .
O24 Na1 O5 96.2(2) . .
O23 Na1 O5 83.8(2) . .
O7 Na1 O5 131.2(4) 6_565 .
O7 Na1 O5 50.5(3) . .
O25 Na1 O5 88.9(2) . 6_565
O24 Na1 O5 96.2(2) . 6_565
O23 Na1 O5 83.8(2) . 6_565
O7 Na1 O5 50.5(3) 6_565 6_565
O7 Na1 O5 131.2(4) . 6_565
O5 Na1 O5 167.4(4) . 6_565
O25 Na1 S2 115.99(16) . 6_565
O24 Na1 S2 94.4(3) . 6_565
O23 Na1 S2 85.2(3) . 6_565
O7 Na1 S2 23.4(2) 6_565 6_565
O7 Na1 S2 104.3(4) . 6_565
O5 Na1 S2 152.6(4) . 6_565
O5 Na1 S2 27.11(17) 6_565 6_565
O25 Na1 S2 115.99(16) . .
O24 Na1 S2 94.4(3) . .
O23 Na1 S2 85.2(3) . .
O7 Na1 S2 104.3(4) 6_565 .
O7 Na1 S2 23.4(2) . .
O5 Na1 S2 27.11(17) . .
O5 Na1 S2 152.6(4) 6_565 .
S2 Na1 S2 126.9(3) 6_565 .
O11 Na2 O11 88.4(6) 6_565 .
O11 Na2 O15 175.5(6) 6_565 7_665
O11 Na2 O15 92.4(3) . 7_665
O11 Na2 O15 92.4(3) 6_565 4_645
O11 Na2 O15 175.5(6) . 4_645
O15 Na2 O15 86.5(4) 7_665 4_645
O11 Na2 O19 120.9(4) 6_565 3_545
O11 Na2 O19 120.9(4) . 3_545
O15 Na2 O19 62.3(3) 7_665 3_545
O15 Na2 O19 62.3(3) 4_645 3_545
C7 O1 Dy2 128.7(7) . 7_666
C8 O3 Dy2 145.9(7) . .
C8 O4 Dy3 127.4(7) . .
C8 O4 Dy4 141.0(7) . .
Dy3 O4 Dy4 90.7(2) . .
S2 O5 Dy4 132.8(5) . .
S2 O5 Na1 86.4(4) . .
Dy4 O5 Na1 140.8(4) . .
S2 O7 Na1 113.4(6) . .
C16 O8 Dy1 143.7(7) . 5_675
C16 O9 Dy3 126.8(7) . 2_655
C16 O9 Dy4 141.6(7) . .
Dy3 O9 Dy4 91.5(2) 2_655 .
C15 O10 Dy4 161.5(8) . 7_665
C15 O11 Na2 130.9(8) . .
S1 O12 H29A 159.5 . .
S1 O14 Dy4 136.1(5) . .
Dy4 O15 Dy3 100.8(3) . 2_655
Dy4 O15 Dy3 100.6(3) . .
Dy3 O15 Dy3 114.5(3) 2_655 .
Dy4 O15 Na2 117.4(3) . 7_665
Dy3 O15 Na2 110.3(4) 2_655 7_665
Dy3 O15 Na2 112.7(4) . 7_665
Dy4 O15 H15 117.2 . .
Dy3 O15 H15 110.5 2_655 .
Dy3 O15 H15 112.6 . .
Dy4 O16 Dy4 110.5(3) 2_655 .
Dy4 O16 Dy3 101.8(3) 2_655 .
Dy4 O16 Dy3 100.9(3) . .
Dy4 O16 H16 110.9 2_655 .
Dy4 O16 H16 112.0 . .
Dy3 O16 H16 119.8 . .
Dy3 O17 Dy3 106.2(4) 6_575 .
Dy3 O17 Dy2 105.7(3) 6_575 .
Dy3 O17 Dy2 105.7(3) . .
Dy3 O17 H17 111.9 6_575 .
Dy3 O17 H17 111.9 . .
Dy2 O17 H17 114.9 . .
Dy3 O18 Dy2 107.8(3) . .
Dy3 O18 Dy1 106.4(3) . .
Dy2 O18 Dy1 106.2(3) . .
Dy3 O18 H18 111.1 . .
Dy2 O18 H18 111.8 . .
Dy1 O18 H18 113.2 . .
Dy3 O19 Dy3 105.6(4) 6_575 .
Dy3 O19 Dy1 104.7(3) 6_575 .
Dy3 O19 Dy1 104.7(3) . .
Dy3 O19 Na2 106.6(3) 6_575 3_455
Dy3 O19 Na2 106.6(3) . 3_455
Dy1 O19 Na2 126.9(5) . 3_455
Dy3 O19 H19 112.9 6_575 .
Dy3 O19 H19 112.9 . .
Dy1 O19 H19 115.2 . .
Dy2 O20 H20 124.8 . .
Dy1 O21 Dy1 108.8(8) . 5_676
Dy1 O21 H21 109.9 . .
Dy1 O21 H21 109.9 5_676 .
Dy1 O22 H22 115.2 . .
Na1 O23 H23 102.4 . .
Na1 O24 H24A 133.5 . .
Na1 O24 H24B 125.2 . .
H24A O24 H24B 101.4 . .
Na1 O25 H25 125.8 . .
H29A O29 H29B 107.8 . .
C2 C1 C6 119.5(11) . .
C2 C1 H1 120.3 . .
C6 C1 H1 120.3 . .
C3 C2 C1 123.3(11) . .
C3 C2 H2 118.4 . .
C1 C2 H2 118.4 . .
C2 C3 C4 117.4(10) . .
C2 C3 C8 118.7(10) . .
C4 C3 C8 123.9(10) . .
C3 C4 C5 120.0(10) . .
C3 C4 S2 124.4(8) . .
C5 C4 S2 115.5(9) . .
C6 C5 C4 120.2(11) . .
C6 C5 H5 119.9 . .
C4 C5 H5 119.9 . .
C1 C6 C5 119.6(11) . .
C1 C6 C7 121.8(10) . .
C5 C6 C7 118.6(10) . .
O2 C7 O1 123.7(10) . .
O2 C7 C6 119.9(11) . .
O1 C7 C6 116.4(10) . .
O4 C8 O3 125.0(10) . .
O4 C8 C3 119.7(10) . .
O3 C8 C3 115.3(10) . .
C14 C9 C10 119.9(10) . .
C14 C9 C15 122.4(10) . .
C10 C9 C15 117.7(11) . .
C9 C10 C11 119.7(12) . .
C9 C10 H10 120.1 . .
C11 C10 H10 120.1 . .
C12 C11 C10 119.5(11) . .
C12 C11 S1 123.4(9) . .
C10 C11 S1 117.1(10) . .
C11 C12 C13 121.4(10) . .
C11 C12 C16 123.4(10) . .
C13 C12 C16 115.3(10) . .
C14 C13 C12 118.4(11) . .
C14 C13 H13 120.8 . .
C12 C13 H13 120.8 . .
C9 C14 C13 121.1(11) . .
C9 C14 H14 119.5 . .
C13 C14 H14 119.5 . .
O11 C15 O10 124.5(11) . .
O11 C15 C9 119.2(11) . .
O10 C15 C9 116.4(11) . .
O8 C16 O9 124.3(10) . .
O8 C16 C12 117.3(10) . .
O9 C16 C12 118.4(10) . .

loop_
_geom_bond_atom_site_label_1
_geom_bond_atom_site_label_2
_geom_bond_distance
_geom_bond_site_symmetry_2
Dy1 O8 2.340(8) 2_655
Dy1 O8 2.340(8) 5_675
Dy1 O18 2.375(7) .
Dy1 O18 2.375(7) 6_575
Dy1 O19 2.427(10) .
Dy1 O22 2.428(14) .
Dy1 O21 2.456(13) .
Dy1 O21 2.456(13) 5_676
Dy1 Dy3 3.7834(8) 6_575
Dy1 Dy3 3.7835(8) .
Dy1 Dy2 3.7986(11) .
Dy1 Dy1 3.9937(15) 5_676
Dy2 O3 2.308(8) .
Dy2 O3 2.308(8) 6_575
Dy2 O1 2.362(8) 4_656
Dy2 O1 2.362(8) 7_666
Dy2 O18 2.374(7) 6_575
Dy2 O18 2.374(7) .
Dy2 O17 2.446(11) .
Dy2 O20 2.506(11) .
Dy2 Dy3 3.8164(8) 6_575
Dy2 Dy3 3.8165(8) .
Dy3 O17 2.342(6) .
Dy3 O16 2.345(8) .
Dy3 O18 2.350(7) .
Dy3 O19 2.351(6) .
Dy3 O15 2.352(7) 2_655
Dy3 O15 2.353(7) .
Dy3 O9 2.488(7) 2_655
Dy3 O4 2.515(7) .
Dy3 Dy4 3.6121(8) .
Dy3 Dy4 3.6148(8) 2_655
Dy3 Dy3 3.7460(12) 6_575
Dy4 O10 2.242(8) 7_665
Dy4 O14 2.309(9) .
Dy4 O16 2.311(7) 2_655
Dy4 O16 2.339(7) .
Dy4 O15 2.341(8) .
Dy4 O5 2.346(8) .
Dy4 O9 2.557(8) .
Dy4 O4 2.563(7) .
Dy4 Dy3 3.6149(8) 2_655
Dy4 Dy4 3.8209(12) 2_655
S1 O13 1.441(10) .
S1 O12 1.453(10) .
S1 O14 1.488(9) .
S1 C11 1.782(12) .
S2 O7 1.420(10) .
S2 O6 1.448(10) .
S2 O5 1.498(9) .
S2 C4 1.770(12) .
S2 Na1 3.281(6) .
Na1 O25 2.278(18) .
Na1 O24 2.36(2) .
Na1 O23 2.391(17) .
Na1 O7 2.447(14) 6_565
Na1 O7 2.447(14) .
Na1 O5 3.014(9) .
Na1 O5 3.014(9) 6_565
Na1 S2 3.281(6) 6_565
Na2 O11 2.632(13) 6_565
Na2 O11 2.632(13) .
Na2 O15 2.868(11) 7_665
Na2 O15 2.868(11) 4_645
Na2 O19 2.981(16) 3_545
O1 C7 1.281(14) .
O1 Dy2 2.362(8) 7_666
O2 C7 1.230(14) .
O3 C8 1.263(14) .
O4 C8 1.257(13) .
O8 C16 1.243(13) .
O8 Dy1 2.340(8) 5_675
O9 C16 1.277(13) .
O9 Dy3 2.488(7) 2_655
O10 C15 1.250(14) .
O10 Dy4 2.242(8) 7_665
O11 C15 1.244(15) .
O15 Dy3 2.352(7) 2_655
O15 Na2 2.868(11) 7_665
O15 H15 0.8503 .
O16 Dy4 2.311(7) 2_655
O16 H16 0.8499 .
O17 Dy3 2.342(6) 6_575
O17 H17 0.8498 .
O18 H18 0.8499 .
O19 Dy3 2.351(6) 6_575
O19 Na2 2.981(16) 3_455
O19 H19 0.8500 .
O20 H20 0.8499 .
O21 Dy1 2.456(13) 5_676
O21 H21 0.8502 .
O22 H22 0.8500 .
O23 H23 0.8505 .
O24 H24A 0.8497 .
O24 H24B 0.8502 .
O25 H25 0.8501 .
O26 H26 0.8497 .
O27 H27 0.8498 .
O28 H28 0.8497 .
O29 H29A 0.8491 .
O29 H29B 0.8497 .
O30 H30 0.8495 .
C1 C2 1.378(15) .
C1 C6 1.380(16) .
C1 H1 0.9500 .
C2 C3 1.374(15) .
C2 H2 0.9500 .
C3 C4 1.405(15) .
C3 C8 1.483(15) .
C4 C5 1.411(16) .
C5 C6 1.388(16) .
C5 H5 0.9500 .
C6 C7 1.518(15) .
C9 C14 1.377(16) .
C9 C10 1.393(16) .
C9 C15 1.498(15) .
C10 C11 1.397(15) .
C10 H10 0.9500 .
C11 C12 1.372(16) .
C12 C13 1.398(15) .
C12 C16 1.523(15) .
C13 C14 1.388(15) .
C13 H13 0.9500 .
C14 H14 0.9500 .
